data_7012207
loop_
_publ_author_name
'Du, Shaowu'
'Kautz, Jason A.'
'McGrath, Thomas D.'
'Stone, F. Gordon A.'

_publ_section_title
;
 Synthesis and reactivity of icosahedral molybdenum-monocarbaborane complexes
 containing one or two intramolecular amino bridges
;
_journal_coden_ASTM DTARAF
_journal_issue 1
_journal_name_full 'Dalton Transactions'
_journal_page_first 46
_journal_page_last 54
_journal_paper_doi 10.1039/b208584b
_journal_year 2003
_chemical_formula_sum 'C8 H21 B10 I Mo N2 O2'
_chemical_formula_weight 508.21
_space_group_IT_number 61
_symmetry_cell_setting orthorhombic
_symmetry_space_group_name_Hall '-P 2ac 2ab'
_symmetry_space_group_name_H-M 'P b c a'
_atom_sites_solution_hydrogens geom
_atom_sites_solution_primary direct
_atom_sites_solution_secondary difmap
_audit_creation_method SHELXL-97
_cell_angle_alpha 90.00
_cell_angle_beta 90.00
_cell_angle_gamma 90.00
_cell_formula_units_Z 8
_cell_length_a 15.322(2)
_cell_length_b 14.112(5)
_cell_length_c 16.893(3)
_cell_measurement_reflns_used 25
_cell_measurement_temperature 173(2)
_cell_measurement_theta_max 16
_cell_measurement_theta_min 10
_cell_volume 3652.7(15)
_computing_cell_refinement 'Enraf-Nonius CAD4 (1989)'
_computing_data_collection 'Enraf-Nonius CAD4 (1989)'
_computing_data_reduction 'XCAD4 Siemens Software (Harms, 1993)'
_computing_molecular_graphics 'XP in SHELXTL-PC (Bruker, 1995)'
_computing_publication_material 'SHELXL-97 (Sheldrick, 1997)'
_computing_structure_refinement 'SHELXL-97 (Sheldrick, 1997)'
_computing_structure_solution 'SHELXS-97 (Sheldrick, 1997)'
_diffrn_ambient_temperature 173(2)
_diffrn_measured_fraction_theta_full 0.891
_diffrn_measured_fraction_theta_max 0.891
_diffrn_measurement_device_type 'Enraf-Nonius CAD4'
_diffrn_measurement_method \w-2\q
_diffrn_radiation_monochromator graphite
_diffrn_radiation_source 'fine-focus sealed tube'
_diffrn_radiation_type MoK\a
_diffrn_radiation_wavelength 0.71073
_diffrn_reflns_av_R_equivalents 0.0539
_diffrn_reflns_av_sigmaI/netI 0.0883
_diffrn_reflns_limit_h_max 18
_diffrn_reflns_limit_h_min 0
_diffrn_reflns_limit_k_max 16
_diffrn_reflns_limit_k_min 0
_diffrn_reflns_limit_l_max 20
_diffrn_reflns_limit_l_min -3
_diffrn_reflns_number 3930
_diffrn_reflns_theta_full 25.07
_diffrn_reflns_theta_max 25.07
_diffrn_reflns_theta_min 2.30
_diffrn_standards_decay_% 0
_diffrn_standards_interval_time 120
_diffrn_standards_number 3
_exptl_absorpt_coefficient_mu 2.410
_exptl_absorpt_correction_T_max 0.9097
_exptl_absorpt_correction_T_min 0.3671
_exptl_absorpt_correction_type semi-empirical
_exptl_crystal_colour yellow
_exptl_crystal_density_diffrn 1.848
_exptl_crystal_density_method 'not measured'
_exptl_crystal_description plates
_exptl_crystal_F_000 1952
_exptl_crystal_size_max 0.52
_exptl_crystal_size_mid 0.18
_exptl_crystal_size_min 0.04
_refine_diff_density_max 1.561
_refine_diff_density_min -0.877
_refine_diff_density_rms 0.179
_refine_ls_extinction_method none
_refine_ls_goodness_of_fit_ref 1.048
_refine_ls_hydrogen_treatment mixed
_refine_ls_matrix_type full
_refine_ls_number_parameters 223
_refine_ls_number_reflns 3226
_refine_ls_number_restraints 2
_refine_ls_restrained_S_all 1.047
_refine_ls_R_factor_all 0.1079
_refine_ls_R_factor_gt 0.0546
_refine_ls_shift/su_max 0.001
_refine_ls_shift/su_mean 0.000
_refine_ls_structure_factor_coef Fsqd
_refine_ls_weighting_details 'w=1/[\s^2^(Fo^2^)+(0.0420P)^2^+0.0000P] where P=(Fo^2^+2Fc^2^)/3'
_refine_ls_weighting_scheme calc
_refine_ls_wR_factor_gt 0.0998
_refine_ls_wR_factor_ref 0.1177
_reflns_number_gt 1952
_reflns_number_total 3226
_reflns_threshold_expression >2sigma(I)
_cod_data_source_file b208584b.txt
_cod_data_source_block 9
_cod_depositor_comments
;
The following automatic conversions were performed:

'_refine_ls_weighting_scheme' value 'calc
w=1/[\s^2^(Fo^2^)+(0.0420P)^2^+0.0000P] where P=(Fo^2^+2Fc^2^)/3' was
changed to 'calc'. New tag '_refine_ls_weighting_details' was
created. The value of the new tag was set to
'w=1/[\s^2^(Fo^2^)+(0.0420P)^2^+0.0000P] where P=(Fo^2^+2Fc^2^)/3'.

Automatic conversion script
Id: cif_fix_values 3143 2015-03-26 13:38:13Z robertas 
;
_cod_original_sg_symbol_H-M Pbca
_cod_database_code 7012207

loop_
_symmetry_equiv_pos_as_xyz
'x, y, z'
'-x+1/2, -y, z+1/2'
'-x, y+1/2, -z+1/2'
'x+1/2, -y+1/2, -z'
'-x, -y, -z'
'x-1/2, y, -z-1/2'
'x, -y-1/2, z-1/2'
'-x-1/2, y-1/2, z'

loop_
_atom_site_label
_atom_site_type_symbol
_atom_site_fract_x
_atom_site_fract_y
_atom_site_fract_z
_atom_site_U_iso_or_equiv
_atom_site_adp_type
_atom_site_occupancy
_atom_site_calc_flag
_atom_site_refinement_flags
_atom_site_disorder_assembly
_atom_site_disorder_group
Mo Mo 0.04322(5) 0.64133(5) 0.87981(5) 0.0153(2) Uani 1 d . . .
C1 C 0.1825(5) 0.6294(6) 0.8833(6) 0.0166(19) Uani 1 d . . .
B2 B 0.1407(7) 0.6634(7) 0.7854(6) 0.017(2) Uani 1 d . . .
B3 B 0.0929(7) 0.7773(8) 0.8071(6) 0.017(2) Uani 1 d . . .
H3 H 0.0373 0.8108 0.7744 0.021 Uiso 1 calc R . .
B4 B 0.1006(8) 0.8006(8) 0.9086(6) 0.023(3) Uani 1 d . . .
H4 H 0.0510 0.8454 0.9399 0.028 Uiso 1 calc R . .
B5 B 0.1587(7) 0.7051(8) 0.9566(7) 0.022(3) Uani 1 d . . .
H5 H 0.1467 0.6899 1.0208 0.026 Uiso 1 calc R . .
B6 B 0.1989(8) 0.7650(8) 0.7634(7) 0.025(3) Uani 1 d . . .
H6 H 0.2121 0.7856 0.7005 0.030 Uiso 1 calc R . .
B7 B 0.2542(7) 0.6636(9) 0.8112(7) 0.025(3) Uani 1 d . . .
H7 H 0.3014 0.6154 0.7806 0.030 Uiso 1 calc R . .
B8 B 0.2651(7) 0.6950(8) 0.9144(6) 0.019(3) Uani 1 d . . .
H8 H 0.3221 0.6690 0.9497 0.023 Uiso 1 calc R . .
B9 B 0.2172(7) 0.8076(9) 0.9312(7) 0.024(3) Uani 1 d . . .
H9 H 0.2424 0.8569 0.9779 0.029 Uiso 1 calc R . .
B10 B 0.1778(7) 0.8498(9) 0.8377(8) 0.029(3) Uani 1 d . . .
H10 H 0.1787 0.9273 0.8234 0.035 Uiso 1 calc R . .
B11 B 0.2772(7) 0.7836(9) 0.8406(7) 0.026(3) Uani 1 d . . .
H11 H 0.3422 0.8163 0.8276 0.031 Uiso 1 calc R . .
I I -0.08837(4) 0.50838(4) 0.87804(4) 0.02465(19) Uani 1 d . . .
C2 C -0.0615(6) 0.7246(7) 0.8512(5) 0.022(2) Uani 1 d . . .
O2 O -0.1200(4) 0.7717(5) 0.8406(5) 0.0347(19) Uani 1 d . . .
C3 C -0.0063(6) 0.6658(7) 0.9916(7) 0.024(2) Uani 1 d . . .
O3 O -0.0359(4) 0.6832(5) 1.0504(4) 0.0303(18) Uani 1 d . . .
N1 N 0.1506(5) 0.5376(6) 0.9071(5) 0.0205(19) Uani 1 d D . .
H1A H 0.167(6) 0.493(5) 0.871(4) 0.025 Uiso 1 d D . .
H1B H 0.174(5) 0.526(6) 0.955(3) 0.025 Uiso 1 d D . .
N2 N 0.0839(4) 0.5914(5) 0.7539(4) 0.0134(16) Uani 1 d . . .
C4 C 0.0137(5) 0.6158(7) 0.6952(5) 0.022(2) Uani 1 d . . .
H4A H -0.0100 0.6792 0.7080 0.027 Uiso 1 calc R . .
H4B H -0.0345 0.5694 0.7003 0.027 Uiso 1 calc R . .
C5 C 0.0462(6) 0.6160(6) 0.6088(5) 0.022(2) Uani 1 d . . .
H5A H -0.0035 0.6279 0.5727 0.027 Uiso 1 calc R . .
H5B H 0.0893 0.6676 0.6015 0.027 Uiso 1 calc R . .
C6 C 0.0882(7) 0.5218(7) 0.5881(6) 0.029(2) Uani 1 d . . .
H6A H 0.0435 0.4711 0.5879 0.035 Uiso 1 calc R . .
H6B H 0.1145 0.5252 0.5347 0.035 Uiso 1 calc R . .
C7 C 0.1580(6) 0.4992(7) 0.6488(5) 0.021(2) Uani 1 d . . .
H7A H 0.1839 0.4367 0.6363 0.025 Uiso 1 calc R . .
H7B H 0.2049 0.5473 0.6451 0.025 Uiso 1 calc R . .
C8 C 0.1232(6) 0.4975(6) 0.7326(5) 0.020(2) Uani 1 d . . .
H8A H 0.0784 0.4473 0.7375 0.024 Uiso 1 calc R . .
H8B H 0.1712 0.4826 0.7697 0.024 Uiso 1 calc R . .

loop_
_atom_site_aniso_label
_atom_site_aniso_U_11
_atom_site_aniso_U_22
_atom_site_aniso_U_33
_atom_site_aniso_U_23
_atom_site_aniso_U_13
_atom_site_aniso_U_12
Mo 0.0116(3) 0.0183(4) 0.0160(4) 0.0038(4) 0.0003(4) 0.0009(3)
C1 0.015(4) 0.012(4) 0.023(5) 0.003(5) -0.006(5) -0.007(4)
B2 0.023(6) 0.014(6) 0.014(5) -0.004(5) 0.004(5) 0.002(5)
B3 0.007(5) 0.021(6) 0.024(6) -0.003(5) 0.005(5) 0.004(5)
B4 0.035(7) 0.023(6) 0.011(5) -0.001(5) 0.001(5) 0.006(5)
B5 0.023(6) 0.018(6) 0.024(6) -0.007(5) 0.002(5) 0.001(5)
B6 0.028(7) 0.027(6) 0.020(7) 0.014(6) -0.004(6) -0.002(6)
B7 0.018(6) 0.033(7) 0.026(7) 0.003(6) 0.005(5) 0.004(5)
B8 0.014(6) 0.025(7) 0.018(6) 0.003(5) -0.002(5) -0.001(5)
B9 0.020(6) 0.030(7) 0.023(6) 0.012(6) -0.003(5) 0.001(5)
B10 0.020(6) 0.024(7) 0.043(8) -0.002(6) 0.001(6) -0.007(5)
B11 0.014(6) 0.031(7) 0.032(7) 0.002(6) 0.001(5) 0.004(5)
I 0.0188(3) 0.0289(4) 0.0262(3) 0.0066(4) -0.0003(3) -0.0065(3)
C2 0.025(6) 0.024(5) 0.015(5) -0.001(4) 0.002(4) -0.004(4)
O2 0.018(4) 0.034(4) 0.052(5) 0.005(4) 0.007(4) 0.006(3)
C3 0.012(5) 0.018(5) 0.041(7) 0.014(5) 0.000(5) -0.003(4)
O3 0.032(4) 0.042(5) 0.016(4) 0.003(3) 0.012(3) 0.006(4)
N1 0.019(4) 0.026(5) 0.016(4) 0.006(4) -0.008(4) -0.001(4)
N2 0.009(3) 0.020(4) 0.011(4) -0.001(3) -0.005(3) 0.008(3)
C4 0.012(5) 0.030(5) 0.026(5) 0.005(5) 0.004(4) -0.001(4)
C5 0.030(5) 0.022(5) 0.014(5) 0.003(4) 0.002(5) -0.001(4)
C6 0.034(6) 0.033(6) 0.021(5) -0.007(5) 0.006(5) -0.006(5)
C7 0.025(5) 0.020(5) 0.019(5) -0.002(5) 0.004(4) 0.006(4)
C8 0.019(5) 0.014(5) 0.028(5) 0.004(5) -0.001(4) -0.004(4)

loop_
_atom_type_symbol
_atom_type_description
_atom_type_scat_dispersion_real
_atom_type_scat_dispersion_imag
_atom_type_scat_source
C C 0.0033 0.0016 'International Tables Vol C Tables 4.2.6.8 and 6.1.1.4'
H H 0.0000 0.0000 'International Tables Vol C Tables 4.2.6.8 and 6.1.1.4'
B B 0.0013 0.0007 'International Tables Vol C Tables 4.2.6.8 and 6.1.1.4'
N N 0.0061 0.0033 'International Tables Vol C Tables 4.2.6.8 and 6.1.1.4'
O O 0.0106 0.0060 'International Tables Vol C Tables 4.2.6.8 and 6.1.1.4'
Mo Mo -1.6832 0.6857 'International Tables Vol C Tables 4.2.6.8 and 6.1.1.4'
I I -0.4742 1.8119 'International Tables Vol C Tables 4.2.6.8 and 6.1.1.4'

loop_
_geom_angle_atom_site_label_1
_geom_angle_atom_site_label_2
_geom_angle_atom_site_label_3
_geom_angle
_geom_angle_site_symmetry_1
_geom_angle_site_symmetry_3
_geom_angle_publ_flag
C2 Mo C3 80.3(4) . . ?
C2 Mo C1 146.4(3) . . ?
C3 Mo C1 110.8(4) . . ?
C2 Mo B2 106.2(4) . . ?
C3 Mo B2 152.4(4) . . ?
C1 Mo B2 50.0(4) . . ?
C2 Mo N1 174.4(3) . . ?
C3 Mo N1 101.0(3) . . ?
C1 Mo N1 38.2(3) . . ?
B2 Mo N1 75.2(3) . . ?
C2 Mo N2 99.7(3) . . ?
C3 Mo N2 170.3(3) . . ?
C1 Mo N2 74.6(3) . . ?
B2 Mo N2 36.9(3) . . ?
N1 Mo N2 78.1(3) . . ?
C2 Mo B5 119.7(4) . . ?
C3 Mo B5 73.2(4) . . ?
C1 Mo B5 43.2(3) . . ?
B2 Mo B5 80.6(4) . . ?
N1 Mo B5 65.8(3) . . ?
N2 Mo B5 114.6(3) . . ?
C2 Mo B3 70.7(4) . . ?
C3 Mo B3 116.8(4) . . ?
C1 Mo B3 76.2(3) . . ?
B2 Mo B3 45.8(3) . . ?
N1 Mo B3 113.1(3) . . ?
N2 Mo B3 71.9(3) . . ?
B5 Mo B3 74.9(4) . . ?
C2 Mo B4 78.6(4) . . ?
C3 Mo B4 78.3(4) . . ?
C1 Mo B4 73.2(4) . . ?
B2 Mo B4 76.9(4) . . ?
N1 Mo B4 107.0(3) . . ?
N2 Mo B4 111.2(3) . . ?
B5 Mo B4 43.9(4) . . ?
B3 Mo B4 42.2(4) . . ?
C2 Mo I 79.3(3) . . ?
C3 Mo I 81.6(3) . . ?
C1 Mo I 132.5(2) . . ?
B2 Mo I 125.7(3) . . ?
N1 Mo I 95.4(2) . . ?
N2 Mo I 88.84(17) . . ?
B5 Mo I 144.2(3) . . ?
B3 Mo I 140.4(3) . . ?
B4 Mo I 152.3(3) . . ?
N1 C1 B8 132.4(8) . . ?
N1 C1 B5 107.1(8) . . ?
B8 C1 B5 64.8(6) . . ?
N1 C1 B7 132.1(8) . . ?
B8 C1 B7 64.9(6) . . ?
B5 C1 B7 119.0(7) . . ?
N1 C1 B2 111.6(7) . . ?
B8 C1 B2 113.9(7) . . ?
B5 C1 B2 115.0(7) . . ?
B7 C1 B2 60.6(6) . . ?
N1 C1 Mo 75.0(4) . . ?
B8 C1 Mo 136.7(6) . . ?
B5 C1 Mo 75.7(5) . . ?
B7 C1 Mo 126.8(6) . . ?
B2 C1 Mo 66.9(4) . . ?
N2 B2 B6 144.9(9) . . ?
N2 B2 B7 132.6(8) . . ?
B6 B2 B7 63.3(7) . . ?
N2 B2 B3 117.3(8) . . ?
B6 B2 B3 60.9(6) . . ?
B7 B2 B3 110.0(8) . . ?
N2 B2 C1 111.0(7) . . ?
B6 B2 C1 103.3(7) . . ?
B7 B2 C1 56.2(5) . . ?
B3 B2 C1 101.0(7) . . ?
N2 B2 Mo 76.0(5) . . ?
B6 B2 Mo 128.4(7) . . ?
B7 B2 Mo 118.7(7) . . ?
B3 B2 Mo 72.8(5) . . ?
C1 B2 Mo 63.1(4) . . ?
B10 B3 B4 63.0(7) . . ?
B10 B3 B6 60.0(6) . . ?
B4 B3 B6 111.2(8) . . ?
B10 B3 B2 106.4(7) . . ?
B4 B3 B2 109.9(8) . . ?
B6 B3 B2 57.5(6) . . ?
B10 B3 Mo 123.8(7) . . ?
B4 B3 Mo 70.7(5) . . ?
B6 B3 Mo 114.9(6) . . ?
B2 B3 Mo 61.4(5) . . ?
B3 B4 B5 109.4(8) . . ?
B3 B4 B10 58.0(6) . . ?
B5 B4 B10 105.0(8) . . ?
B3 B4 B9 106.2(8) . . ?
B5 B4 B9 57.7(6) . . ?
B10 B4 B9 58.8(6) . . ?
B3 B4 Mo 67.1(5) . . ?
B5 B4 Mo 65.4(5) . . ?
B10 B4 Mo 116.7(6) . . ?
B9 B4 Mo 116.1(7) . . ?
C1 B5 B9 103.5(8) . . ?
C1 B5 B8 57.0(6) . . ?
B9 B5 B8 60.1(6) . . ?
C1 B5 B4 104.6(8) . . ?
B9 B5 B4 61.8(6) . . ?
B8 B5 B4 109.3(8) . . ?
C1 B5 Mo 61.0(4) . . ?
B9 B5 Mo 124.1(7) . . ?
B8 B5 Mo 115.6(6) . . ?
B4 B5 Mo 70.7(5) . . ?
B2 B6 B10 108.4(8) . . ?
B2 B6 B11 108.1(8) . . ?
B10 B6 B11 60.4(7) . . ?
B2 B6 B3 61.6(6) . . ?
B10 B6 B3 58.4(6) . . ?
B11 B6 B3 107.1(8) . . ?
B2 B6 B7 60.1(6) . . ?
B10 B6 B7 107.3(8) . . ?
B11 B6 B7 59.2(6) . . ?
B3 B6 B7 108.1(8) . . ?
C1 B7 B2 63.2(6) . . ?
C1 B7 B11 101.3(8) . . ?
B2 B7 B11 105.0(8) . . ?
C1 B7 B8 56.1(6) . . ?
B2 B7 B8 109.0(8) . . ?
B11 B7 B8 59.0(6) . . ?
C1 B7 B6 103.6(7) . . ?
B2 B7 B6 56.7(6) . . ?
B11 B7 B6 58.8(6) . . ?
B8 B7 B6 105.9(8) . . ?
C1 B8 B9 103.6(8) . . ?
C1 B8 B11 104.6(8) . . ?
B9 B8 B11 61.7(6) . . ?
C1 B8 B5 58.2(6) . . ?
B9 B8 B5 59.1(6) . . ?
B11 B8 B5 108.6(8) . . ?
C1 B8 B7 59.0(6) . . ?
B9 B8 B7 109.7(8) . . ?
B11 B8 B7 60.3(6) . . ?
B5 B8 B7 108.7(8) . . ?
B5 B9 B8 60.8(6) . . ?
B5 B9 B10 108.5(8) . . ?
B8 B9 B10 107.2(8) . . ?
B5 B9 B11 108.1(9) . . ?
B8 B9 B11 59.2(6) . . ?
B10 B9 B11 59.3(6) . . ?
B5 B9 B4 60.5(6) . . ?
B8 B9 B4 108.8(8) . . ?
B10 B9 B4 60.4(6) . . ?
B11 B9 B4 107.9(8) . . ?
B3 B10 B6 61.6(6) . . ?
B3 B10 B11 109.8(8) . . ?
B6 B10 B11 60.6(7) . . ?
B3 B10 B9 108.6(8) . . ?
B6 B10 B9 109.9(8) . . ?
B11 B10 B9 61.0(7) . . ?
B3 B10 B4 58.9(6) . . ?
B6 B10 B4 109.2(8) . . ?
B11 B10 B4 109.7(9) . . ?
B9 B10 B4 60.8(6) . . ?
B8 B11 B10 107.4(9) . . ?
B8 B11 B6 109.8(9) . . ?
B10 B11 B6 59.1(7) . . ?
B8 B11 B7 60.7(7) . . ?
B10 B11 B7 108.5(8) . . ?
B6 B11 B7 62.0(7) . . ?
B8 B11 B9 59.2(6) . . ?
B10 B11 B9 59.6(7) . . ?
B6 B11 B9 107.6(8) . . ?
B7 B11 B9 108.0(9) . . ?
O2 C2 Mo 175.5(9) . . ?
O3 C3 Mo 176.0(8) . . ?
H1B N1 H1A 111(8) . . ?
H1B N1 C1 106(6) . . ?
H1A N1 C1 110(6) . . ?
H1B N1 Mo 126(6) . . ?
H1A N1 Mo 121(6) . . ?
C1 N1 Mo 66.8(4) . . ?
B2 N2 C8 118.0(7) . . ?
B2 N2 C4 121.0(7) . . ?
C8 N2 C4 109.3(7) . . ?
B2 N2 Mo 67.0(5) . . ?
C8 N2 Mo 126.5(5) . . ?
C4 N2 Mo 110.0(5) . . ?
N2 C4 C5 113.2(7) . . ?
C6 C5 C4 110.7(8) . . ?
C7 C6 C5 109.1(8) . . ?
C8 C7 C6 112.8(7) . . ?
N2 C8 C7 110.6(7) . . ?

loop_
_geom_bond_atom_site_label_1
_geom_bond_atom_site_label_2
_geom_bond_distance
_geom_bond_site_symmetry_2
_geom_bond_publ_flag
Mo C2 2.047(10) . ?
Mo C3 2.065(12) . ?
Mo C1 2.141(8) . ?
Mo B2 2.207(11) . ?
Mo N1 2.249(8) . ?
Mo N2 2.326(7) . ?
Mo B5 2.372(11) . ?
Mo B3 2.402(11) . ?
Mo B4 2.462(12) . ?
Mo I 2.7542(10) . ?
C1 N1 1.441(11) . ?
C1 B8 1.655(13) . ?
C1 B5 1.677(14) . ?
C1 B7 1.711(14) . ?
C1 B2 1.838(14) . ?
B2 N2 1.440(13) . ?
B2 B6 1.729(15) . ?
B2 B7 1.793(16) . ?
B2 B3 1.803(14) . ?
B3 B10 1.735(15) . ?
B3 B4 1.751(15) . ?
B3 B6 1.792(15) . ?
B4 B5 1.807(15) . ?
B4 B10 1.822(16) . ?
B4 B9 1.831(16) . ?
B5 B9 1.755(16) . ?
B5 B8 1.787(15) . ?
B6 B10 1.764(17) . ?
B6 B11 1.791(16) . ?
B6 B7 1.849(16) . ?
B7 B11 1.798(16) . ?
B7 B8 1.806(16) . ?
B8 B9 1.773(16) . ?
B8 B11 1.774(16) . ?
B9 B10 1.792(17) . ?
B9 B11 1.818(16) . ?
B10 B11 1.787(16) . ?
C2 O2 1.130(11) . ?
C3 O3 1.118(12) . ?
N1 H1B 0.90(2) . ?
N1 H1A 0.91(2) . ?
N2 C8 1.500(10) . ?
N2 C4 1.503(10) . ?
C4 C5 1.542(12) . ?
C5 C6 1.518(12) . ?
C6 C7 1.515(13) . ?
C7 C8 1.513(12) . ?
